data_4334742
loop_
_publ_author_name
'Shangfeng Yang'
'Tao Wei'
'Nadezhda B. Tamm'
'Erhard Kemnitz'
'Sergey I. Troyanov'

_publ_section_title
;
 Trifluoromethyl and Chloro Derivatives of a Higher Fullerene D2-C80(2):
 C80(CF3)12 and C80Cl28
;
_journal_name_full 'Inorganic Chemistry'
_journal_page_first 4768
_journal_page_last 4770
_journal_paper_doi 10.1021/ic400358e
_journal_volume 52
_journal_year 2013
_chemical_formula_sum 'C80 Cl28.15'
_chemical_formula_weight 1958.89
_chemical_name_systematic
; 
 ? 
;
_space_group_IT_number 14
_symmetry_cell_setting monoclinic
_symmetry_space_group_name_Hall '-P 2yn'
_symmetry_space_group_name_H-M 'P 1 21/n 1'
_atom_sites_solution_hydrogens none
_atom_sites_solution_primary direct
_atom_sites_solution_secondary difmap
_audit_creation_method SHELXL-97
_cell_angle_alpha 90.00
_cell_angle_beta 98.605(8)
_cell_angle_gamma 90.00
_cell_formula_units_Z 8
_cell_length_a 14.5110(10)
_cell_length_b 43.534(3)
_cell_length_c 20.8240(10)
_cell_measurement_reflns_used 120000
_cell_measurement_temperature 100(2)
_cell_measurement_theta_max 33
_cell_measurement_theta_min 4
_cell_volume 13006.9(14)
_computing_cell_refinement XDS
_computing_data_collection XDS
_computing_data_reduction XDS
_computing_structure_refinement 'SHELXL-97 (Sheldrick, 1997)'
_computing_structure_solution 'SHELXS-97 (Sheldrick, 1990)'
_diffrn_ambient_temperature 100(2)
_diffrn_measured_fraction_theta_full 0.975
_diffrn_measured_fraction_theta_max 0.957
_diffrn_measurement_device_type MAR225
_diffrn_measurement_method CCD
_diffrn_radiation_monochromator Si(111)
_diffrn_radiation_source 'BL 14.2 PSF, BESSY, Berlin, Germany'
_diffrn_radiation_type synchrotron
_diffrn_radiation_wavelength 0.87933
_diffrn_reflns_av_R_equivalents 0.0489
_diffrn_reflns_av_sigmaI/netI 0.0340
_diffrn_reflns_limit_h_max 18
_diffrn_reflns_limit_h_min -18
_diffrn_reflns_limit_k_max 56
_diffrn_reflns_limit_k_min -56
_diffrn_reflns_limit_l_max 27
_diffrn_reflns_limit_l_min -27
_diffrn_reflns_number 178004
_diffrn_reflns_theta_full 31.50
_diffrn_reflns_theta_max 34.82
_diffrn_reflns_theta_min 1.35
_exptl_absorpt_coefficient_mu 2.234
_exptl_absorpt_correction_type none
_exptl_crystal_colour yellow
_exptl_crystal_density_diffrn 2.001
_exptl_crystal_description plate
_exptl_crystal_F_000 7669
_exptl_crystal_size_max 0.03
_exptl_crystal_size_mid 0.02
_exptl_crystal_size_min 0.01
_refine_diff_density_max 1.115
_refine_diff_density_min -0.736
_refine_diff_density_rms 0.118
_refine_ls_extinction_method none
_refine_ls_goodness_of_fit_ref 1.018
_refine_ls_matrix_type full
_refine_ls_number_parameters 1972
_refine_ls_number_reflns 28520
_refine_ls_number_restraints 0
_refine_ls_restrained_S_all 1.018
_refine_ls_R_factor_all 0.0664
_refine_ls_R_factor_gt 0.0631
_refine_ls_shift/su_max 0.017
_refine_ls_shift/su_mean 0.000
_refine_ls_structure_factor_coef Fsqd
_refine_ls_weighting_details 'calc w=1/[\s^2^(Fo^2^)+(0.0200P)^2^+132.0000P] where P=(Fo^2^+2Fc^2^)/3'
_refine_ls_weighting_scheme calc
_refine_ls_wR_factor_gt 0.1447
_refine_ls_wR_factor_ref 0.1474
_reflns_number_gt 26748
_reflns_number_total 28520
_reflns_threshold_expression >2sigma(I)
_cod_data_source_file ic400358e_si_002.cif
_cod_data_source_block c80vcl2
_cod_database_code 4334742

loop_
_symmetry_equiv_pos_as_xyz
'x, y, z'
'-x+1/2, y+1/2, -z+1/2'
'-x, -y, -z'
'x-1/2, -y-1/2, z-1/2'

loop_
_atom_site_label
_atom_site_type_symbol
_atom_site_fract_x
_atom_site_fract_y
_atom_site_fract_z
_atom_site_U_iso_or_equiv
_atom_site_adp_type
_atom_site_occupancy
_atom_site_symmetry_multiplicity
_atom_site_calc_flag
_atom_site_refinement_flags
Cl1 Cl 0.62725(7) 0.54445(2) 0.53542(5) 0.0181(2) Uani 1 1 d .
Cl2 Cl 0.39052(8) 0.56920(2) 0.52316(5) 0.0189(2) Uani 1 1 d .
Cl3 Cl 0.79549(8) 0.60432(3) 0.46316(5) 0.0198(2) Uani 1 1 d .
Cl4 Cl 0.85638(7) 0.53708(3) 0.45972(5) 0.0193(2) Uani 1 1 d .
Cl5 Cl 0.20496(7) 0.51149(3) 0.42601(5) 0.0200(2) Uani 1 1 d .
Cl6 Cl 0.14767(8) 0.57884(3) 0.42570(5) 0.0218(2) Uani 1 1 d .
Cl7 Cl 0.28380(8) 0.66700(2) 0.35066(6) 0.0220(2) Uani 1 1 d .
Cl8 Cl 0.80244(8) 0.65463(2) 0.32235(5) 0.0198(2) Uani 1 1 d .
Cl9 Cl 0.91352(7) 0.59503(3) 0.35058(5) 0.0200(2) Uani 1 1 d .
Cl10 Cl 0.87464(7) 0.48778(2) 0.33803(5) 0.0176(2) Uani 1 1 d .
Cl11 Cl 0.70033(7) 0.44955(2) 0.35321(5) 0.01644(19) Uani 1 1 d .
Cl12 Cl 0.17186(7) 0.46478(2) 0.27639(6) 0.0201(2) Uani 1 1 d .
Cl13 Cl 0.06504(7) 0.52307(3) 0.30168(6) 0.0210(2) Uani 1 1 d .
Cl14 Cl 0.10175(7) 0.63107(2) 0.30559(6) 0.0206(2) Uani 1 1 d .
Cl15 Cl 0.15606(8) 0.65482(2) 0.17760(5) 0.0208(2) Uani 1 1 d .
Cl16 Cl 0.67241(8) 0.67152(2) 0.14987(5) 0.0202(2) Uani 1 1 d .
Cl17 Cl 0.85624(8) 0.63512(2) 0.19144(5) 0.0206(2) Uani 1 1 d .
Cl18 Cl 0.89618(7) 0.52771(3) 0.18081(5) 0.0192(2) Uani 1 1 d .
Cl19 Cl 0.79311(7) 0.46786(2) 0.19966(5) 0.0174(2) Uani 1 1 d .
Cl20 Cl 0.26365(7) 0.45219(2) 0.11674(5) 0.0195(2) Uani 1 1 d .
Cl21 Cl 0.08744(7) 0.48817(3) 0.14031(6) 0.0211(2) Uani 1 1 d .
Cl22 Cl 0.04535(7) 0.59560(3) 0.14131(6) 0.0222(2) Uani 1 1 d .
Cl23 Cl 0.16290(8) 0.60888(3) 0.03033(5) 0.0216(2) Uani 1 1 d .
Cl24 Cl 0.56708(8) 0.57944(3) -0.03450(5) 0.0206(2) Uani 1 1 d .
Cl25 Cl 0.81233(8) 0.58657(3) 0.06513(5) 0.0221(2) Uani 1 1 d .
Cl26 Cl 0.75717(8) 0.51946(3) 0.05505(5) 0.0201(2) Uani 1 1 d .
Cl27 Cl 0.33302(8) 0.55340(3) -0.04989(5) 0.0202(2) Uani 1 1 d .
Cl28 Cl 0.10511(8) 0.54099(3) 0.02434(6) 0.0239(2) Uani 1 1 d .
Cl29 Cl 0.69246(10) 0.27959(3) 0.55763(6) 0.0314(3) Uani 1 1 d .
Cl30 Cl 0.92833(9) 0.31180(3) 0.56277(5) 0.0260(2) Uani 1 1 d .
Cl31 Cl 0.49811(9) 0.34747(3) 0.48475(6) 0.0276(3) Uani 1 1 d .
Cl32 Cl 0.43903(9) 0.28018(3) 0.47308(6) 0.0281(3) Uani 1 1 d .
Cl33 Cl 1.08110(8) 0.25470(3) 0.46721(6) 0.0241(2) Uani 1 1 d .
Cl34 Cl 1.14170(8) 0.32215(3) 0.47582(6) 0.0285(3) Uani 1 1 d .
Cl35 Cl 0.97821(8) 0.41329(2) 0.40116(6) 0.0255(2) Uani 1 1 d .
Cl36 Cl 0.44830(8) 0.40089(3) 0.34606(6) 0.0238(2) Uani 1 1 d .
Cl37 Cl 0.34404(8) 0.34100(3) 0.36444(6) 0.0264(2) Uani 1 1 d .
Cl38 Cl 0.37727(8) 0.23410(3) 0.34569(6) 0.0241(2) Uani 1 1 d .
Cl39 Cl 0.55780(8) 0.19587(2) 0.37151(6) 0.0245(2) Uani 1 1 d .
Cl40 Cl 1.06596(8) 0.21161(2) 0.31561(6) 0.0227(2) Uani 1 1 d .
Cl41 Cl 1.18212(7) 0.26969(3) 0.34918(6) 0.0250(2) Uani 1 1 d .
Cl42 Cl 1.14713(8) 0.37764(3) 0.36333(6) 0.0252(2) Uani 1 1 d .
Cl43 Cl 1.05061(8) 0.40311(3) 0.23211(6) 0.0254(2) Uani 1 1 d .
Cl44 Cl 0.52589(8) 0.42151(2) 0.18619(5) 0.0205(2) Uani 1 1 d .
Cl45 Cl 0.35113(8) 0.38458(3) 0.20918(6) 0.0252(2) Uani 1 1 d .
Cl46 Cl 0.30337(7) 0.27697(3) 0.19082(6) 0.0239(2) Uani 1 1 d .
Cl47 Cl 0.41204(8) 0.21662(2) 0.20927(6) 0.0205(2) Uani 1 1 d .
Cl48 Cl 0.91916(8) 0.20171(2) 0.14832(6) 0.0214(2) Uani 1 1 d .
Cl49 Cl 1.10498(8) 0.23721(3) 0.18532(6) 0.0251(2) Uani 1 1 d .
Cl50 Cl 1.14989(8) 0.34462(3) 0.19752(7) 0.0269(2) Uani 1 1 d .
Cl51 Cl 0.99696(8) 0.35972(3) 0.08033(6) 0.0266(2) Uani 1 1 d .
Cl52 Cl 0.56349(9) 0.33067(3) -0.00844(5) 0.0243(2) Uani 1 1 d .
Cl53 Cl 0.35063(8) 0.33725(3) 0.08194(6) 0.0261(2) Uani 1 1 d .
Cl54 Cl 0.40312(8) 0.26997(3) 0.06957(6) 0.0227(2) Uani 1 1 d .
Cl55 Cl 0.79748(9) 0.30345(3) -0.01391(5) 0.0256(2) Uani 1 1 d .
Cl56 Cl 1.05086(9) 0.29207(3) 0.07228(6) 0.0284(3) Uani 1 1 d .
Cl57 Cl 0.7425(7) 0.2110(2) 0.4650(4) 0.0395(18) Uani 0.17 1 d P
Cl58 Cl 0.742(3) 0.2218(7) 0.0685(16) 0.076(10) Uani 0.07 1 d P
Cl59 Cl 0.4179(18) 0.2454(7) 0.5345(17) 0.065(8) Uani 0.07 1 d P
C1 C 0.5785(3) 0.57764(9) 0.42411(19) 0.0138(8) Uani 1 1 d .
C2 C 0.5974(3) 0.54544(10) 0.44801(19) 0.0136(8) Uani 1 1 d .
C3 C 0.5104(3) 0.52665(9) 0.42136(19) 0.0128(8) Uani 1 1 d .
C4 C 0.4185(3) 0.53772(9) 0.41379(19) 0.0123(7) Uani 1 1 d .
C5 C 0.4048(3) 0.56952(9) 0.43890(19) 0.0135(8) Uani 1 1 d .
C6 C 0.4875(3) 0.58855(9) 0.42324(19) 0.0141(8) Uani 1 1 d .
C7 C 0.4532(3) 0.61226(9) 0.3822(2) 0.0141(8) Uani 1 1 d .
C8 C 0.5064(3) 0.62427(9) 0.3375(2) 0.0142(8) Uani 1 1 d .
C9 C 0.6012(3) 0.61552(9) 0.3428(2) 0.0143(8) Uani 1 1 d .
C10 C 0.6392(3) 0.59256(9) 0.3875(2) 0.0141(8) Uani 1 1 d .
C11 C 0.7423(3) 0.58353(9) 0.3931(2) 0.0137(8) Uani 1 1 d .
C12 C 0.7574(3) 0.54689(10) 0.3999(2) 0.0152(8) Uani 1 1 d .
C13 C 0.6714(3) 0.53073(9) 0.41382(19) 0.0133(8) Uani 1 1 d .
C14 C 0.6371(3) 0.50619(9) 0.37956(19) 0.0133(8) Uani 1 1 d .
C15 C 0.5364(3) 0.50427(9) 0.3808(2) 0.0127(8) Uani 1 1 d .
C16 C 0.4728(3) 0.49407(9) 0.3274(2) 0.0118(7) Uani 1 1 d .
C17 C 0.3776(3) 0.50288(9) 0.3238(2) 0.0143(8) Uani 1 1 d .
C18 C 0.3486(3) 0.52422(9) 0.3681(2) 0.0129(8) Uani 1 1 d .
C19 C 0.2460(3) 0.53347(9) 0.3630(2) 0.0153(8) Uani 1 1 d .
C20 C 0.2336(3) 0.56986(10) 0.3733(2) 0.0164(8) Uani 1 1 d .
C21 C 0.3224(3) 0.58520(10) 0.3979(2) 0.0162(8) Uani 1 1 d .
C22 C 0.3513(3) 0.61058(9) 0.3697(2) 0.0146(8) Uani 1 1 d .
C23 C 0.2981(3) 0.62968(9) 0.3172(2) 0.0149(8) Uani 1 1 d .
C24 C 0.3573(3) 0.63162(9) 0.2644(2) 0.0153(8) Uani 1 1 d .
C25 C 0.4560(3) 0.63401(9) 0.2759(2) 0.0142(8) Uani 1 1 d .
C26 C 0.5018(3) 0.63496(9) 0.2213(2) 0.0134(8) Uani 1 1 d .
C27 C 0.6006(3) 0.63307(9) 0.2322(2) 0.0145(8) Uani 1 1 d .
C28 C 0.6483(3) 0.62360(9) 0.2900(2) 0.0128(8) Uani 1 1 d .
C29 C 0.7505(3) 0.61942(9) 0.2889(2) 0.0153(8) Uani 1 1 d .
C30 C 0.7889(3) 0.59156(10) 0.3303(2) 0.0148(8) Uani 1 1 d .
C31 C 0.7761(3) 0.56188(10) 0.2936(2) 0.0143(8) Uani 1 1 d .
C32 C 0.7698(3) 0.53740(10) 0.3315(2) 0.0137(8) Uani 1 1 d .
C33 C 0.7660(3) 0.50511(9) 0.30597(19) 0.0123(7) Uani 1 1 d .
C34 C 0.6786(3) 0.48895(9) 0.3282(2) 0.0133(8) Uani 1 1 d .
C35 C 0.6074(3) 0.48937(9) 0.2684(2) 0.0123(7) Uani 1 1 d .
C36 C 0.5096(3) 0.48707(9) 0.2687(2) 0.0133(8) Uani 1 1 d .
C37 C 0.4525(3) 0.48779(9) 0.2089(2) 0.0123(7) Uani 1 1 d .
C38 C 0.3548(3) 0.48916(9) 0.2093(2) 0.0140(8) Uani 1 1 d .
C39 C 0.3198(3) 0.49669(9) 0.2640(2) 0.0134(8) Uani 1 1 d .
C40 C 0.2169(3) 0.50099(9) 0.2521(2) 0.0148(8) Uani 1 1 d .
C41 C 0.1861(3) 0.52746(10) 0.2940(2) 0.0157(8) Uani 1 1 d .
C42 C 0.1906(3) 0.55819(10) 0.2622(2) 0.0154(8) Uani 1 1 d .
C43 C 0.2052(3) 0.58137(10) 0.3035(2) 0.0151(8) Uani 1 1 d .
C44 C 0.2050(3) 0.61446(10) 0.2829(2) 0.0163(8) Uani 1 1 d .
C45 C 0.2092(3) 0.61884(9) 0.2064(2) 0.0153(8) Uani 1 1 d .
C46 C 0.3098(3) 0.62377(9) 0.2054(2) 0.0160(8) Uani 1 1 d .
C47 C 0.3570(3) 0.61756(9) 0.1516(2) 0.0137(8) Uani 1 1 d .
C48 C 0.4513(3) 0.62691(9) 0.1584(2) 0.0142(8) Uani 1 1 d .
C49 C 0.5062(3) 0.61634(9) 0.1124(2) 0.0141(8) Uani 1 1 d .
C50 C 0.6075(3) 0.61499(9) 0.1246(2) 0.0142(8) Uani 1 1 d .
C51 C 0.6599(3) 0.63289(9) 0.1791(2) 0.0139(8) Uani 1 1 d .
C52 C 0.7538(3) 0.61737(9) 0.2117(2) 0.0133(8) Uani 1 1 d .
C53 C 0.7540(3) 0.58504(9) 0.1868(2) 0.0136(8) Uani 1 1 d .
C54 C 0.7698(3) 0.56053(10) 0.2249(2) 0.0143(8) Uani 1 1 d .
C55 C 0.7755(3) 0.53093(10) 0.1896(2) 0.0150(8) Uani 1 1 d .
C56 C 0.7460(3) 0.50306(9) 0.2279(2) 0.0137(8) Uani 1 1 d .
C57 C 0.6435(3) 0.49851(9) 0.2154(2) 0.0127(8) Uani 1 1 d .
C58 C 0.5842(3) 0.50621(9) 0.1561(2) 0.0129(8) Uani 1 1 d .
C59 C 0.4898(3) 0.49697(9) 0.1511(2) 0.0133(8) Uani 1 1 d .
C60 C 0.4254(3) 0.50826(9) 0.0994(2) 0.0136(8) Uani 1 1 d .
C61 C 0.3250(3) 0.50969(9) 0.1012(2) 0.0142(8) Uani 1 1 d .
C62 C 0.2835(3) 0.49035(9) 0.1492(2) 0.0147(8) Uani 1 1 d .
C63 C 0.1958(3) 0.50520(10) 0.1744(2) 0.0160(8) Uani 1 1 d .
C64 C 0.1907(3) 0.53837(10) 0.1526(2) 0.0164(8) Uani 1 1 d .
C65 C 0.1832(3) 0.56142(10) 0.1936(2) 0.0164(8) Uani 1 1 d .
C66 C 0.1698(3) 0.59215(10) 0.1609(2) 0.0164(8) Uani 1 1 d .
C67 C 0.2168(3) 0.58643(10) 0.0977(2) 0.0159(8) Uani 1 1 d .
C68 C 0.3195(3) 0.59576(9) 0.1039(2) 0.0145(8) Uani 1 1 d .
C69 C 0.3816(3) 0.58234(10) 0.06625(19) 0.0147(8) Uani 1 1 d .
C70 C 0.4725(3) 0.59391(9) 0.06869(19) 0.0141(8) Uani 1 1 d .
C71 C 0.5553(3) 0.57588(10) 0.04985(19) 0.0143(8) Uani 1 1 d .
C72 C 0.6364(3) 0.59083(9) 0.0928(2) 0.0150(8) Uani 1 1 d .
C73 C 0.7264(3) 0.57529(10) 0.1161(2) 0.0171(8) Uani 1 1 d .
C74 C 0.7152(3) 0.53876(9) 0.1212(2) 0.0140(8) Uani 1 1 d .
C75 C 0.6126(3) 0.52880(10) 0.11386(19) 0.0143(8) Uani 1 1 d .
C76 C 0.5426(3) 0.54338(10) 0.07026(19) 0.0145(8) Uani 1 1 d .
C77 C 0.4512(3) 0.53210(9) 0.0613(2) 0.0147(8) Uani 1 1 d .
C78 C 0.3630(3) 0.55091(10) 0.0374(2) 0.0167(8) Uani 1 1 d .
C79 C 0.2898(3) 0.53496(10) 0.0694(2) 0.0158(8) Uani 1 1 d .
C80 C 0.2034(3) 0.54997(10) 0.0856(2) 0.0180(8) Uani 1 1 d .
C81 C 0.7061(3) 0.32207(10) 0.4562(2) 0.0192(9) Uani 1 1 d .
C82 C 0.6941(3) 0.28899(10) 0.4728(2) 0.0191(9) Uani 1 1 d .
C83 C 0.7725(3) 0.27134(10) 0.4480(2) 0.0175(8) Uani 1 1 d .
C84 C 0.8628(3) 0.28248(10) 0.4470(2) 0.0178(8) Uani 1 1 d .
C85 C 0.8861(3) 0.31356(10) 0.4772(2) 0.0181(9) Uani 1 1 d .
C86 C 0.7976(3) 0.33311(10) 0.4600(2) 0.0174(8) Uani 1 1 d .
C87 C 0.8186(3) 0.35737(10) 0.4218(2) 0.0171(8) Uani 1 1 d .
C88 C 0.7508(3) 0.37006(9) 0.3743(2) 0.0166(8) Uani 1 1 d .
C89 C 0.6562(3) 0.36115(10) 0.3745(2) 0.0171(8) Uani 1 1 d .
C90 C 0.6346(3) 0.33777(9) 0.41740(19) 0.0134(8) Uani 1 1 d .
C91 C 0.5301(3) 0.32853(10) 0.4146(2) 0.0197(9) Uani 1 1 d .
C92 C 0.5171(3) 0.29182(11) 0.4172(2) 0.0212(9) Uani 1 1 d .
C93 C 0.6074(3) 0.27520(10) 0.43322(19) 0.0142(8) Uani 1 1 d .
C94 C 0.6311(3) 0.25160(10) 0.3985(2) 0.0179(8) Uani 1 1 d .
C95 C 0.7331(3) 0.24927(10) 0.4052(2) 0.0187(9) Uani 1 1 d .
C96 C 0.7789(3) 0.24033(9) 0.3537(2) 0.0151(8) Uani 1 1 d .
C97 C 0.8731(3) 0.24909(10) 0.3553(2) 0.0172(8) Uani 1 1 d .
C98 C 0.9176(3) 0.26959(10) 0.4035(2) 0.0159(8) Uani 1 1 d .
C99 C 1.0198(3) 0.27854(10) 0.4045(2) 0.0180(8) Uani 1 1 d .
C100 C 1.0367(3) 0.31499(10) 0.4194(2) 0.0197(9) Uani 1 1 d .
C101 C 0.9549(3) 0.32974(10) 0.4412(2) 0.0189(9) Uani 1 1 d .
C102 C 0.9176(3) 0.35586(10) 0.4140(2) 0.0179(9) Uani 1 1 d .
C103 C 0.9532(3) 0.37596(10) 0.3647(2) 0.0191(9) Uani 1 1 d .
C104 C 0.8770(3) 0.37836(9) 0.3082(2) 0.0172(8) Uani 1 1 d .
C105 C 0.7809(3) 0.38023(9) 0.3150(2) 0.0159(8) Uani 1 1 d .
C106 C 0.7172(3) 0.38195(9) 0.2576(2) 0.0161(8) Uani 1 1 d .
C107 C 0.6220(3) 0.37989(9) 0.2638(2) 0.0164(8) Uani 1 1 d .
C108 C 0.5924(3) 0.36991(9) 0.3193(2) 0.0172(8) Uani 1 1 d .
C109 C 0.4890(3) 0.36632(10) 0.3121(2) 0.0179(8) Uani 1 1 d .
C110 C 0.4632(3) 0.33785(10) 0.3504(2) 0.0192(9) Uani 1 1 d .
C111 C 0.4633(3) 0.30862(10) 0.3111(2) 0.0180(8) Uani 1 1 d .
C112 C 0.4815(3) 0.28370(10) 0.3474(2) 0.0175(8) Uani 1 1 d .
C113 C 0.4762(3) 0.25176(10) 0.3195(2) 0.0168(8) Uani 1 1 d .
C114 C 0.5717(3) 0.23482(9) 0.3450(2) 0.0161(8) Uani 1 1 d .
C115 C 0.6231(3) 0.23585(9) 0.2878(2) 0.0154(8) Uani 1 1 d .
C116 C 0.7212(3) 0.23379(9) 0.2925(2) 0.0146(8) Uani 1 1 d .
C117 C 0.7596(3) 0.23544(9) 0.2346(2) 0.0149(8) Uani 1 1 d .
C118 C 0.8579(3) 0.23701(9) 0.2404(2) 0.0147(8) Uani 1 1 d .
C119 C 0.9118(3) 0.24361(9) 0.2983(2) 0.0163(8) Uani 1 1 d .
C120 C 1.0120(3) 0.24825(10) 0.2917(2) 0.0169(8) Uani 1 1 d .
C121 C 1.0577(3) 0.27395(10) 0.3373(2) 0.0186(9) Uani 1 1 d .
C122 C 1.0420(3) 0.30526(10) 0.3081(2) 0.0189(9) Uani 1 1 d .
C123 C 1.0418(3) 0.32778(10) 0.3519(2) 0.0195(9) Uani 1 1 d .
C124 C 1.0362(3) 0.36125(10) 0.3334(2) 0.0179(8) Uani 1 1 d .
C125 C 1.0063(3) 0.36693(10) 0.2562(2) 0.0179(9) Uani 1 1 d .
C126 C 0.9044(3) 0.37166(9) 0.2506(2) 0.0166(8) Uani 1 1 d .
C127 C 0.8397(3) 0.36660(10) 0.1933(2) 0.0175(8) Uani 1 1 d .
C128 C 0.7464(3) 0.37584(10) 0.1955(2) 0.0167(8) Uani 1 1 d .
C129 C 0.6764(3) 0.36663(9) 0.1449(2) 0.0163(8) Uani 1 1 d .
C130 C 0.5784(3) 0.36514(10) 0.1523(2) 0.0172(8) Uani 1 1 d .
C131 C 0.5443(3) 0.38162(9) 0.2077(2) 0.0172(8) Uani 1 1 d .
C132 C 0.4600(3) 0.36585(10) 0.2337(2) 0.0185(9) Uani 1 1 d .
C133 C 0.4506(3) 0.33382(10) 0.2062(2) 0.0176(8) Uani 1 1 d .
C134 C 0.4472(3) 0.30886(10) 0.2424(2) 0.0178(8) Uani 1 1 d .
C135 C 0.4285(3) 0.27985(10) 0.2042(2) 0.0184(9) Uani 1 1 d .
C136 C 0.4705(3) 0.25101(10) 0.2416(2) 0.0172(8) Uani 1 1 d .
C137 C 0.5690(3) 0.24643(9) 0.2330(2) 0.0143(8) Uani 1 1 d .
C138 C 0.6096(3) 0.25536(9) 0.1777(2) 0.0147(8) Uani 1 1 d .
C139 C 0.7030(3) 0.24594(9) 0.1762(2) 0.0132(8) Uani 1 1 d .
C140 C 0.7508(3) 0.25838(10) 0.1283(2) 0.0153(8) Uani 1 1 d .
C141 C 0.8530(3) 0.25947(10) 0.1353(2) 0.0185(9) Uani 1 1 d .
C142 C 0.9104(3) 0.23923(9) 0.1840(2) 0.0159(8) Uani 1 1 d .
C143 C 1.0066(3) 0.25367(10) 0.2145(2) 0.0173(8) Uani 1 1 d .
C144 C 1.0055(3) 0.28727(10) 0.1965(2) 0.0176(8) Uani 1 1 d .
C145 C 1.0270(3) 0.30964(10) 0.2396(2) 0.0184(9) Uani 1 1 d .
C146 C 1.0304(3) 0.34084(10) 0.2103(2) 0.0183(9) Uani 1 1 d .
C147 C 0.9623(3) 0.33633(10) 0.1434(2) 0.0196(9) Uani 1 1 d .
C148 C 0.8611(3) 0.34601(10) 0.1446(2) 0.0176(8) Uani 1 1 d .
C149 C 0.7867(3) 0.33349(10) 0.1018(2) 0.0174(8) Uani 1 1 d .
C150 C 0.6961(3) 0.34493(10) 0.1005(2) 0.0167(8) Uani 1 1 d .
C151 C 0.6059(3) 0.32713(10) 0.0774(2) 0.0163(8) Uani 1 1 d .
C152 C 0.5375(3) 0.34129(10) 0.1180(2) 0.0171(8) Uani 1 1 d .
C153 C 0.4538(3) 0.32556(10) 0.1356(2) 0.0196(9) Uani 1 1 d .
C154 C 0.4668(3) 0.28883(10) 0.1386(2) 0.0175(8) Uani 1 1 d .
C155 C 0.5683(3) 0.27920(9) 0.1366(2) 0.0152(8) Uani 1 1 d .
C156 C 0.6243(3) 0.29445(9) 0.0973(2) 0.0152(8) Uani 1 1 d .
C157 C 0.7135(3) 0.28325(9) 0.0914(2) 0.0158(8) Uani 1 1 d .
C158 C 0.7944(3) 0.30218(10) 0.0726(2) 0.0181(9) Uani 1 1 d .
C159 C 0.8783(3) 0.28552(10) 0.1075(2) 0.0195(9) Uani 1 1 d .
C160 C 0.9718(3) 0.29994(10) 0.1297(2) 0.0201(9) Uani 1 1 d .

loop_
_atom_site_aniso_label
_atom_site_aniso_U_11
_atom_site_aniso_U_22
_atom_site_aniso_U_33
_atom_site_aniso_U_23
_atom_site_aniso_U_13
_atom_site_aniso_U_12
Cl1 0.0214(5) 0.0212(5) 0.0115(4) 0.0025(4) 0.0023(4) 0.0040(4)
Cl2 0.0237(5) 0.0218(5) 0.0130(4) 0.0015(4) 0.0080(4) 0.0029(4)
Cl3 0.0202(5) 0.0216(5) 0.0167(5) -0.0050(4) -0.0008(4) -0.0027(4)
Cl4 0.0162(5) 0.0235(5) 0.0173(5) 0.0023(4) -0.0006(4) 0.0011(4)
Cl5 0.0168(5) 0.0211(5) 0.0243(5) 0.0063(4) 0.0101(4) 0.0014(4)
Cl6 0.0202(5) 0.0233(5) 0.0243(5) 0.0010(4) 0.0114(4) 0.0052(4)
Cl7 0.0256(5) 0.0123(5) 0.0294(6) -0.0042(4) 0.0084(4) 0.0042(4)
Cl8 0.0227(5) 0.0134(5) 0.0233(5) -0.0033(4) 0.0037(4) -0.0065(4)
Cl9 0.0141(5) 0.0211(5) 0.0246(5) -0.0008(4) 0.0023(4) -0.0041(4)
Cl10 0.0129(4) 0.0191(5) 0.0210(5) 0.0034(4) 0.0032(4) 0.0044(4)
Cl11 0.0190(5) 0.0111(4) 0.0208(5) 0.0049(4) 0.0080(4) 0.0048(4)
Cl12 0.0178(5) 0.0139(5) 0.0298(5) 0.0010(4) 0.0073(4) -0.0039(4)
Cl13 0.0131(5) 0.0222(5) 0.0286(5) 0.0012(4) 0.0058(4) 0.0005(4)
Cl14 0.0179(5) 0.0180(5) 0.0280(5) 0.0022(4) 0.0096(4) 0.0080(4)
Cl15 0.0224(5) 0.0142(5) 0.0257(5) 0.0048(4) 0.0038(4) 0.0077(4)
Cl16 0.0279(5) 0.0096(4) 0.0245(5) 0.0030(4) 0.0086(4) -0.0033(4)
Cl17 0.0193(5) 0.0197(5) 0.0242(5) 0.0013(4) 0.0079(4) -0.0076(4)
Cl18 0.0137(5) 0.0225(5) 0.0227(5) 0.0026(4) 0.0069(4) 0.0011(4)
Cl19 0.0194(5) 0.0139(4) 0.0201(5) -0.0009(4) 0.0067(4) 0.0050(4)
Cl20 0.0190(5) 0.0129(5) 0.0267(5) -0.0058(4) 0.0041(4) -0.0029(4)
Cl21 0.0134(5) 0.0204(5) 0.0286(5) -0.0032(4) 0.0002(4) -0.0033(4)
Cl22 0.0143(5) 0.0224(5) 0.0295(6) 0.0015(4) 0.0016(4) 0.0044(4)
Cl23 0.0215(5) 0.0218(5) 0.0199(5) 0.0052(4) -0.0021(4) 0.0041(4)
Cl24 0.0286(6) 0.0233(5) 0.0112(4) 0.0013(4) 0.0067(4) 0.0000(4)
Cl25 0.0229(5) 0.0240(5) 0.0216(5) 0.0020(4) 0.0105(4) -0.0031(4)
Cl26 0.0228(5) 0.0216(5) 0.0178(5) -0.0032(4) 0.0091(4) 0.0021(4)
Cl27 0.0261(5) 0.0211(5) 0.0121(4) -0.0006(4) -0.0012(4) -0.0004(4)
Cl28 0.0189(5) 0.0252(6) 0.0250(5) -0.0015(4) -0.0052(4) -0.0003(4)
Cl29 0.0506(8) 0.0252(6) 0.0204(5) -0.0033(4) 0.0121(5) -0.0004(5)
Cl30 0.0368(6) 0.0217(5) 0.0167(5) -0.0014(4) -0.0053(4) 0.0036(5)
Cl31 0.0303(6) 0.0274(6) 0.0280(6) -0.0120(5) 0.0134(5) 0.0015(5)
Cl32 0.0292(6) 0.0273(6) 0.0319(6) -0.0040(5) 0.0184(5) -0.0001(5)
Cl33 0.0223(5) 0.0185(5) 0.0292(6) 0.0045(4) -0.0042(4) 0.0047(4)
Cl34 0.0215(5) 0.0215(5) 0.0377(7) 0.0000(5) -0.0116(5) -0.0001(4)
Cl35 0.0226(5) 0.0137(5) 0.0372(6) -0.0065(4) -0.0053(5) -0.0020(4)
Cl36 0.0208(5) 0.0162(5) 0.0337(6) -0.0106(4) 0.0022(4) 0.0051(4)
Cl37 0.0162(5) 0.0247(6) 0.0401(7) -0.0099(5) 0.0101(5) 0.0018(4)
Cl38 0.0186(5) 0.0213(5) 0.0355(6) -0.0032(4) 0.0145(4) -0.0055(4)
Cl39 0.0305(6) 0.0123(5) 0.0345(6) 0.0014(4) 0.0173(5) -0.0023(4)
Cl40 0.0198(5) 0.0120(5) 0.0367(6) 0.0018(4) 0.0051(4) 0.0053(4)
Cl41 0.0126(5) 0.0206(5) 0.0410(7) 0.0015(5) 0.0009(4) 0.0028(4)
Cl42 0.0138(5) 0.0178(5) 0.0415(7) -0.0011(5) -0.0037(4) -0.0034(4)
Cl43 0.0208(5) 0.0143(5) 0.0405(7) 0.0042(4) 0.0027(5) -0.0065(4)
Cl44 0.0229(5) 0.0099(4) 0.0256(5) -0.0028(4) -0.0063(4) 0.0041(4)
Cl45 0.0140(5) 0.0194(5) 0.0398(6) -0.0065(5) -0.0040(4) 0.0047(4)
Cl46 0.0122(5) 0.0206(5) 0.0383(6) -0.0064(5) 0.0018(4) -0.0022(4)
Cl47 0.0203(5) 0.0138(5) 0.0281(5) -0.0060(4) 0.0056(4) -0.0068(4)
Cl48 0.0244(5) 0.0126(5) 0.0298(6) -0.0050(4) 0.0123(4) 0.0016(4)
Cl49 0.0192(5) 0.0201(5) 0.0393(6) -0.0025(5) 0.0148(5) 0.0025(4)
Cl50 0.0152(5) 0.0218(5) 0.0453(7) 0.0044(5) 0.0099(5) -0.0031(4)
Cl51 0.0249(6) 0.0235(6) 0.0336(6) 0.0101(5) 0.0114(5) -0.0026(4)
Cl52 0.0345(6) 0.0186(5) 0.0172(5) 0.0021(4) -0.0045(4) 0.0000(4)
Cl53 0.0201(5) 0.0206(5) 0.0332(6) -0.0044(4) -0.0103(4) 0.0015(4)
Cl54 0.0204(5) 0.0196(5) 0.0260(5) -0.0078(4) -0.0036(4) -0.0043(4)
Cl55 0.0385(7) 0.0230(5) 0.0175(5) 0.0007(4) 0.0112(5) -0.0037(5)
Cl56 0.0269(6) 0.0265(6) 0.0359(6) 0.0021(5) 0.0182(5) -0.0001(5)
Cl57 0.053(5) 0.035(4) 0.032(4) 0.007(3) 0.012(4) -0.001(4)
Cl58 0.12(3) 0.044(14) 0.071(19) -0.032(14) 0.033(19) -0.024(16)
Cl59 0.036(12) 0.065(17) 0.09(2) 0.020(15) 0.000(13) 0.005(11)
C1 0.020(2) 0.0132(19) 0.0084(17) -0.0025(14) 0.0019(15) -0.0012(15)
C2 0.0171(19) 0.0152(19) 0.0089(17) 0.0015(14) 0.0032(15) -0.0003(15)
C3 0.0165(19) 0.0119(18) 0.0105(17) 0.0043(14) 0.0035(15) 0.0007(15)
C4 0.0163(19) 0.0126(18) 0.0097(17) 0.0055(14) 0.0068(15) 0.0028(15)
C5 0.020(2) 0.0139(19) 0.0072(17) 0.0018(14) 0.0037(15) 0.0018(16)
C6 0.019(2) 0.0136(19) 0.0110(18) -0.0043(15) 0.0062(15) 0.0007(15)
C7 0.020(2) 0.0089(18) 0.0143(18) -0.0028(14) 0.0049(16) 0.0003(15)
C8 0.023(2) 0.0070(17) 0.0132(18) -0.0042(14) 0.0060(16) -0.0006(15)
C9 0.022(2) 0.0083(17) 0.0132(18) -0.0043(14) 0.0042(16) -0.0045(15)
C10 0.018(2) 0.0118(18) 0.0126(18) -0.0033(15) 0.0026(15) -0.0010(15)
C11 0.0153(19) 0.0123(18) 0.0132(18) -0.0013(15) 0.0010(15) -0.0032(15)
C12 0.0153(19) 0.0159(19) 0.0135(19) 0.0019(15) -0.0003(15) 0.0026(16)
C13 0.0154(19) 0.0138(19) 0.0109(17) 0.0038(14) 0.0021(15) 0.0051(15)
C14 0.017(2) 0.0115(18) 0.0123(18) 0.0054(14) 0.0050(15) 0.0029(15)
C15 0.0139(19) 0.0104(18) 0.0147(18) 0.0054(14) 0.0051(15) 0.0011(14)
C16 0.0140(19) 0.0059(16) 0.0160(19) 0.0029(14) 0.0042(15) -0.0011(14)
C17 0.0152(19) 0.0104(18) 0.019(2) 0.0038(15) 0.0064(16) 0.0003(15)
C18 0.0092(18) 0.0129(18) 0.0173(19) 0.0060(15) 0.0049(15) 0.0007(14)
C19 0.017(2) 0.0111(18) 0.020(2) -0.0009(15) 0.0080(16) 0.0010(15)
C20 0.016(2) 0.0140(19) 0.020(2) 0.0032(16) 0.0045(16) 0.0034(16)
C21 0.021(2) 0.0134(19) 0.0162(19) -0.0004(15) 0.0076(16) 0.0026(16)
C22 0.021(2) 0.0109(18) 0.0135(18) -0.0007(15) 0.0071(16) 0.0034(15)
C23 0.020(2) 0.0090(18) 0.0169(19) -0.0032(15) 0.0065(16) 0.0019(15)
C24 0.021(2) 0.0081(17) 0.018(2) 0.0012(15) 0.0065(16) 0.0033(15)
C25 0.023(2) 0.0047(16) 0.0160(19) -0.0025(14) 0.0055(16) 0.0020(15)
C26 0.018(2) 0.0059(17) 0.0167(19) 0.0020(14) 0.0041(16) 0.0015(14)
C27 0.023(2) 0.0050(17) 0.0168(19) 0.0004(14) 0.0064(16) -0.0016(15)
C28 0.0165(19) 0.0083(17) 0.0138(18) -0.0017(14) 0.0029(15) -0.0024(14)
C29 0.018(2) 0.0101(18) 0.018(2) -0.0040(15) 0.0040(16) -0.0057(15)
C30 0.0118(18) 0.0153(19) 0.0172(19) 0.0008(16) 0.0023(15) -0.0010(15)
C31 0.0129(18) 0.0135(19) 0.018(2) -0.0032(15) 0.0063(15) -0.0021(15)
C32 0.0125(18) 0.0153(19) 0.0132(18) 0.0006(15) 0.0020(15) 0.0000(15)
C33 0.0132(18) 0.0124(18) 0.0117(18) 0.0013(14) 0.0036(14) -0.0005(14)
C34 0.0149(19) 0.0093(18) 0.0161(19) 0.0038(15) 0.0036(15) 0.0008(14)
C35 0.0160(19) 0.0063(17) 0.0152(19) -0.0004(14) 0.0043(15) 0.0026(14)
C36 0.017(2) 0.0050(17) 0.019(2) -0.0002(14) 0.0069(16) -0.0010(14)
C37 0.0150(19) 0.0065(17) 0.0163(19) -0.0023(14) 0.0055(15) 0.0001(14)
C38 0.0132(19) 0.0082(17) 0.021(2) -0.0002(15) 0.0026(16) -0.0003(14)
C39 0.0130(19) 0.0079(17) 0.020(2) 0.0022(15) 0.0032(15) 0.0010(14)
C40 0.0120(19) 0.0101(18) 0.023(2) 0.0000(15) 0.0040(16) 0.0007(14)
C41 0.0097(18) 0.016(2) 0.021(2) 0.0003(16) 0.0024(15) -0.0001(15)
C42 0.0099(18) 0.016(2) 0.022(2) 0.0027(16) 0.0057(15) 0.0017(15)
C43 0.0111(18) 0.0144(19) 0.021(2) 0.0023(16) 0.0066(15) 0.0023(15)
C44 0.019(2) 0.0110(19) 0.020(2) 0.0002(15) 0.0077(16) 0.0028(15)
C45 0.019(2) 0.0087(18) 0.019(2) 0.0033(15) 0.0034(16) 0.0047(15)
C46 0.022(2) 0.0105(18) 0.017(2) 0.0026(15) 0.0067(17) 0.0009(16)
C47 0.017(2) 0.0114(18) 0.0132(18) 0.0041(15) 0.0041(15) 0.0034(15)
C48 0.020(2) 0.0076(17) 0.0154(19) 0.0023(14) 0.0028(16) 0.0011(15)
C49 0.019(2) 0.0094(18) 0.0144(19) 0.0041(15) 0.0028(15) -0.0001(15)
C50 0.021(2) 0.0097(18) 0.0129(18) 0.0038(14) 0.0044(16) -0.0022(15)
C51 0.020(2) 0.0069(17) 0.0162(19) 0.0014(14) 0.0064(16) -0.0025(15)
C52 0.0148(19) 0.0123(18) 0.0134(18) 0.0015(15) 0.0040(15) -0.0025(15)
C53 0.0134(18) 0.0131(19) 0.0152(19) 0.0004(15) 0.0047(15) -0.0027(15)
C54 0.0153(19) 0.0129(19) 0.0159(19) -0.0005(15) 0.0059(15) -0.0009(15)
C55 0.0112(18) 0.017(2) 0.0172(19) -0.0004(16) 0.0044(15) -0.0004(15)
C56 0.017(2) 0.0095(18) 0.0153(19) 0.0001(15) 0.0063(15) 0.0033(15)
C57 0.0159(19) 0.0083(17) 0.0148(19) -0.0027(14) 0.0048(15) 0.0001(14)
C58 0.0147(19) 0.0108(18) 0.0136(18) -0.0052(14) 0.0033(15) 0.0008(15)
C59 0.018(2) 0.0085(17) 0.0137(18) -0.0040(14) 0.0053(15) -0.0007(15)
C60 0.0157(19) 0.0125(18) 0.0123(18) -0.0063(15) 0.0010(15) -0.0002(15)
C61 0.0126(19) 0.0137(19) 0.0160(19) -0.0055(15) 0.0010(15) -0.0029(15)
C62 0.0143(19) 0.0101(18) 0.020(2) -0.0042(15) 0.0034(16) -0.0005(15)
C63 0.0125(19) 0.0137(19) 0.023(2) -0.0034(16) 0.0050(16) -0.0028(15)
C64 0.0128(19) 0.015(2) 0.021(2) 0.0000(16) 0.0019(16) 0.0008(15)
C65 0.0116(19) 0.016(2) 0.022(2) 0.0014(16) 0.0033(16) 0.0020(15)
C66 0.0125(19) 0.017(2) 0.020(2) 0.0026(16) 0.0013(16) 0.0065(15)
C67 0.016(2) 0.0154(19) 0.0153(19) 0.0031(15) 0.0008(16) 0.0027(16)
C68 0.0155(19) 0.0119(18) 0.0148(19) 0.0059(15) -0.0018(15) 0.0027(15)
C69 0.020(2) 0.0136(19) 0.0088(17) 0.0019(14) -0.0015(15) 0.0032(16)
C70 0.020(2) 0.0134(19) 0.0089(17) 0.0043(14) 0.0039(15) 0.0037(16)
C71 0.017(2) 0.016(2) 0.0103(18) 0.0029(15) 0.0039(15) 0.0018(16)
C72 0.019(2) 0.0120(18) 0.0143(19) -0.0009(15) 0.0045(16) -0.0045(16)
C73 0.019(2) 0.015(2) 0.019(2) 0.0000(16) 0.0059(16) -0.0009(16)
C74 0.0163(19) 0.0100(18) 0.0167(19) -0.0016(15) 0.0062(16) -0.0011(15)
C75 0.020(2) 0.0137(19) 0.0110(18) -0.0029(15) 0.0070(15) 0.0016(16)
C76 0.023(2) 0.0138(19) 0.0087(17) -0.0022(14) 0.0069(15) 0.0011(16)
C77 0.020(2) 0.0122(18) 0.0124(18) -0.0030(15) 0.0030(15) 0.0021(15)
C78 0.022(2) 0.015(2) 0.0128(19) -0.0024(15) 0.0008(16) 0.0023(16)
C79 0.018(2) 0.0144(19) 0.0147(19) -0.0033(15) 0.0008(16) -0.0010(16)
C80 0.016(2) 0.018(2) 0.019(2) -0.0015(16) -0.0005(16) -0.0012(16)
C81 0.030(2) 0.015(2) 0.0140(19) -0.0056(16) 0.0076(17) 0.0037(17)
C82 0.024(2) 0.019(2) 0.016(2) -0.0056(16) 0.0076(17) -0.0007(17)
C83 0.026(2) 0.0129(19) 0.0133(19) 0.0026(15) 0.0018(16) 0.0058(17)
C84 0.024(2) 0.0138(19) 0.0139(19) 0.0001(15) -0.0019(16) 0.0046(17)
C85 0.022(2) 0.016(2) 0.0146(19) -0.0013(16) -0.0045(16) 0.0040(17)
C86 0.022(2) 0.015(2) 0.0140(19) -0.0045(15) -0.0005(16) 0.0036(16)
C87 0.019(2) 0.0115(19) 0.020(2) -0.0058(16) -0.0009(16) 0.0003(16)
C88 0.019(2) 0.0087(18) 0.021(2) -0.0058(15) -0.0001(17) -0.0011(15)
C89 0.018(2) 0.0117(19) 0.021(2) -0.0064(16) 0.0011(17) 0.0031(16)
C90 0.0166(19) 0.0110(18) 0.0127(18) -0.0051(14) 0.0028(15) -0.0005(15)
C91 0.020(2) 0.018(2) 0.024(2) -0.0077(17) 0.0090(17) 0.0014(17)
C92 0.021(2) 0.018(2) 0.027(2) -0.0070(18) 0.0110(18) -0.0008(17)
C93 0.0154(19) 0.0164(19) 0.0112(18) -0.0018(15) 0.0029(15) 0.0010(15)
C94 0.022(2) 0.0140(19) 0.020(2) -0.0012(16) 0.0109(17) -0.0019(16)
C95 0.020(2) 0.016(2) 0.020(2) 0.0007(16) 0.0019(17) 0.0050(16)
C96 0.020(2) 0.0072(17) 0.019(2) 0.0018(15) 0.0055(16) 0.0014(15)
C97 0.021(2) 0.0102(18) 0.020(2) 0.0036(16) 0.0030(17) 0.0049(16)
C98 0.0142(19) 0.0117(18) 0.021(2) 0.0023(16) -0.0008(16) 0.0028(15)
C99 0.018(2) 0.0116(19) 0.023(2) 0.0016(16) -0.0009(17) 0.0006(16)
C100 0.018(2) 0.0105(19) 0.029(2) -0.0020(17) -0.0030(18) 0.0015(16)
C101 0.020(2) 0.015(2) 0.020(2) -0.0034(16) -0.0034(17) 0.0004(16)
C102 0.016(2) 0.0137(19) 0.022(2) -0.0059(16) -0.0043(16) 0.0009(16)
C103 0.015(2) 0.0105(19) 0.030(2) -0.0044(17) -0.0023(17) -0.0004(15)
C104 0.019(2) 0.0049(17) 0.026(2) -0.0007(15) -0.0028(17) -0.0004(15)
C105 0.016(2) 0.0062(17) 0.025(2) -0.0059(15) 0.0004(16) 0.0007(15)
C106 0.019(2) 0.0055(17) 0.023(2) -0.0009(15) 0.0005(17) 0.0005(15)
C107 0.019(2) 0.0048(17) 0.025(2) -0.0028(15) 0.0015(17) 0.0052(15)
C108 0.015(2) 0.0081(18) 0.028(2) -0.0062(16) 0.0003(17) -0.0004(15)
C109 0.017(2) 0.0135(19) 0.023(2) -0.0074(16) 0.0033(17) 0.0023(16)
C110 0.0128(19) 0.018(2) 0.027(2) -0.0083(18) 0.0064(17) 0.0017(16)
C111 0.0120(19) 0.017(2) 0.026(2) -0.0067(17) 0.0071(16) -0.0009(16)
C112 0.016(2) 0.018(2) 0.020(2) -0.0052(16) 0.0085(16) -0.0026(16)
C113 0.0126(19) 0.017(2) 0.022(2) -0.0033(16) 0.0067(16) -0.0027(16)
C114 0.021(2) 0.0096(18) 0.020(2) 0.0004(15) 0.0088(17) 0.0004(15)
C115 0.019(2) 0.0098(18) 0.019(2) -0.0009(15) 0.0064(16) -0.0025(15)
C116 0.018(2) 0.0080(17) 0.019(2) 0.0003(15) 0.0066(16) -0.0020(15)
C117 0.019(2) 0.0073(17) 0.019(2) -0.0021(15) 0.0053(16) -0.0019(15)
C118 0.018(2) 0.0066(17) 0.021(2) -0.0009(15) 0.0102(16) 0.0003(15)
C119 0.0140(19) 0.0102(18) 0.024(2) -0.0014(16) 0.0001(16) 0.0049(15)
C120 0.016(2) 0.0102(18) 0.025(2) 0.0018(16) 0.0067(17) 0.0002(15)
C121 0.0100(19) 0.016(2) 0.030(2) 0.0001(17) 0.0032(17) 0.0024(15)
C122 0.0119(19) 0.014(2) 0.031(2) 0.0009(17) 0.0021(17) 0.0005(15)
C123 0.0107(19) 0.018(2) 0.029(2) 0.0042(18) -0.0003(17) -0.0016(16)
C124 0.0121(19) 0.0115(19) 0.029(2) -0.0016(17) 0.0007(17) -0.0018(15)
C125 0.014(2) 0.0104(19) 0.030(2) 0.0001(16) 0.0042(17) -0.0040(15)
C126 0.016(2) 0.0071(17) 0.025(2) 0.0013(15) -0.0002(17) -0.0026(15)
C127 0.018(2) 0.0105(18) 0.025(2) 0.0027(16) 0.0062(17) -0.0019(15)
C128 0.017(2) 0.0107(18) 0.021(2) 0.0003(15) -0.0013(16) -0.0041(15)
C129 0.019(2) 0.0084(18) 0.021(2) 0.0024(15) 0.0010(17) -0.0024(15)
C130 0.019(2) 0.0105(18) 0.021(2) 0.0013(16) -0.0016(17) 0.0022(16)
C131 0.015(2) 0.0080(18) 0.027(2) -0.0024(16) -0.0018(17) 0.0014(15)
C132 0.0132(19) 0.016(2) 0.025(2) -0.0021(17) -0.0024(16) 0.0057(16)
C133 0.0095(18) 0.016(2) 0.025(2) -0.0074(17) -0.0034(16) 0.0004(15)
C134 0.0130(19) 0.017(2) 0.023(2) -0.0079(17) 0.0024(16) -0.0014(16)
C135 0.0116(19) 0.017(2) 0.026(2) -0.0043(17) 0.0026(16) -0.0029(16)
C136 0.016(2) 0.0135(19) 0.023(2) -0.0047(16) 0.0047(16) -0.0050(16)
C137 0.016(2) 0.0093(18) 0.018(2) -0.0040(15) 0.0046(16) -0.0030(15)
C138 0.017(2) 0.0096(18) 0.018(2) -0.0037(15) 0.0034(16) -0.0035(15)
C139 0.0145(19) 0.0081(17) 0.0176(19) -0.0028(14) 0.0043(15) -0.0017(14)
C140 0.017(2) 0.0146(19) 0.0145(19) -0.0028(15) 0.0008(15) -0.0048(16)
C141 0.025(2) 0.014(2) 0.017(2) -0.0018(16) 0.0081(17) -0.0031(17)
C142 0.018(2) 0.0080(18) 0.023(2) -0.0024(15) 0.0092(17) 0.0002(15)
C143 0.016(2) 0.0126(19) 0.025(2) -0.0014(16) 0.0089(17) 0.0026(15)
C144 0.0142(19) 0.015(2) 0.025(2) 0.0007(17) 0.0073(17) -0.0012(15)
C145 0.0119(19) 0.014(2) 0.030(2) 0.0026(17) 0.0058(17) 0.0014(15)
C146 0.0105(19) 0.015(2) 0.030(2) 0.0009(17) 0.0045(17) -0.0037(15)
C147 0.022(2) 0.0119(19) 0.026(2) 0.0029(17) 0.0083(18) -0.0019(16)
C148 0.020(2) 0.0110(19) 0.022(2) 0.0032(16) 0.0049(17) -0.0033(16)
C149 0.021(2) 0.0121(19) 0.020(2) 0.0028(16) 0.0074(17) -0.0013(16)
C150 0.020(2) 0.0119(19) 0.0164(19) 0.0031(15) -0.0018(16) -0.0031(16)
C151 0.018(2) 0.0146(19) 0.0155(19) 0.0008(15) -0.0014(16) -0.0019(16)
C152 0.016(2) 0.0106(19) 0.023(2) -0.0013(16) -0.0040(16) 0.0018(15)
C153 0.021(2) 0.0112(19) 0.025(2) -0.0053(16) -0.0033(17) 0.0018(16)
C154 0.019(2) 0.0122(19) 0.020(2) -0.0046(16) -0.0006(16) -0.0014(16)
C155 0.017(2) 0.0111(18) 0.0165(19) -0.0053(15) -0.0011(16) -0.0026(15)
C156 0.021(2) 0.0112(18) 0.0132(18) -0.0040(15) 0.0003(16) -0.0010(16)
C157 0.023(2) 0.0117(18) 0.0121(18) -0.0048(15) 0.0023(16) -0.0048(16)
C158 0.025(2) 0.017(2) 0.0136(19) -0.0008(16) 0.0074(17) -0.0042(17)
C159 0.024(2) 0.015(2) 0.022(2) -0.0025(17) 0.0124(18) -0.0015(17)
C160 0.025(2) 0.0123(19) 0.026(2) 0.0009(17) 0.0107(18) -0.0004(17)

loop_
_atom_type_symbol
_atom_type_description
_atom_type_scat_dispersion_real
_atom_type_scat_dispersion_imag
_atom_type_scat_source
C C 0.0033 0.0016 'International Tables Vol C Tables 4.2.6.8 and 6.1.1.4'
Cl Cl 0.1484 0.1585 'International Tables Vol C Tables 4.2.6.8 and 6.1.1.4'

loop_
_geom_angle_atom_site_label_1
_geom_angle_atom_site_label_2
_geom_angle_atom_site_label_3
_geom_angle
_geom_angle_site_symmetry_3
C92 Cl32 Cl59 141.2(9) .
Cl32 Cl59 C159 169.2(18) 4_566
C6 C1 C10 120.1(4) .
C6 C1 C2 116.5(4) .
C10 C1 C2 120.9(4) .
C1 C2 C13 110.2(3) .
C1 C2 C3 106.2(3) .
C13 C2 C3 101.9(3) .
C1 C2 Cl1 111.2(3) .
C13 C2 Cl1 112.5(3) .
C3 C2 Cl1 114.3(3) .
C15 C3 C4 121.0(4) .
C15 C3 C2 108.2(4) .
C4 C3 C2 124.9(4) .
C3 C4 C18 120.5(4) .
C3 C4 C5 116.7(4) .
C18 C4 C5 120.0(4) .
C4 C5 C21 110.6(3) .
C4 C5 C6 106.0(3) .
C21 C5 C6 102.2(3) .
C4 C5 Cl2 111.9(3) .
C21 C5 Cl2 110.8(3) .
C6 C5 Cl2 114.8(3) .
C7 C6 C1 120.8(4) .
C7 C6 C5 108.3(4) .
C1 C6 C5 125.5(4) .
C6 C7 C8 120.4(4) .
C6 C7 C22 109.4(4) .
C8 C7 C22 123.0(4) .
C7 C8 C9 118.4(4) .
C7 C8 C25 116.5(4) .
C9 C8 C25 120.4(4) .
C8 C9 C10 121.3(4) .
C8 C9 C28 116.5(4) .
C10 C9 C28 119.7(4) .
C1 C10 C9 117.8(4) .
C1 C10 C11 121.5(4) .
C9 C10 C11 120.7(4) .
C10 C11 C30 114.1(3) .
C10 C11 C12 112.2(3) .
C30 C11 C12 102.7(3) .
C10 C11 Cl3 103.2(3) .
C30 C11 Cl3 111.9(3) .
C12 C11 Cl3 113.1(3) .
C13 C12 C32 105.9(3) .
C13 C12 C11 112.0(3) .
C32 C12 C11 102.7(3) .
C13 C12 Cl4 110.8(3) .
C32 C12 Cl4 112.9(3) .
C11 C12 Cl4 112.2(3) .
C14 C13 C12 121.7(4) .
C14 C13 C2 110.8(4) .
C12 C13 C2 124.2(4) .
C13 C14 C15 109.1(4) .
C13 C14 C34 128.4(4) .
C15 C14 C34 119.3(4) .
C3 C15 C16 120.1(4) .
C3 C15 C14 109.5(4) .
C16 C15 C14 122.7(4) .
C15 C16 C17 118.1(4) .
C15 C16 C36 117.2(4) .
C17 C16 C36 119.6(4) .
C18 C17 C39 120.1(4) .
C18 C17 C16 121.5(4) .
C39 C17 C16 115.8(4) .
C4 C18 C17 117.3(4) .
C4 C18 C19 122.1(4) .
C17 C18 C19 120.5(4) .
C18 C19 C41 114.6(3) .
C18 C19 C20 112.1(3) .
C41 C19 C20 103.1(3) .
C18 C19 Cl5 103.5(3) .
C41 C19 Cl5 112.2(3) .
C20 C19 Cl5 111.7(3) .
C21 C20 C43 106.1(3) .
C21 C20 C19 112.5(3) .
C43 C20 C19 102.4(3) .
C21 C20 Cl6 109.7(3) .
C43 C20 Cl6 112.8(3) .
C19 C20 Cl6 113.1(3) .
C22 C21 C20 122.2(4) .
C22 C21 C5 110.1(4) .
C20 C21 C5 124.3(4) .
C21 C22 C7 109.6(4) .
C21 C22 C23 128.0(4) .
C7 C22 C23 120.0(4) .
C22 C23 C24 106.2(3) .
C22 C23 C44 114.3(3) .
C24 C23 C44 103.8(3) .
C22 C23 Cl7 107.3(3) .
C24 C23 Cl7 110.3(3) .
C44 C23 Cl7 114.6(3) .
C46 C24 C25 122.2(4) .
C46 C24 C23 112.4(4) .
C25 C24 C23 123.8(4) .
C26 C25 C24 117.1(4) .
C26 C25 C8 119.5(4) .
C24 C25 C8 119.5(4) .
C25 C26 C27 117.3(4) .
C25 C26 C48 119.4(4) .
C27 C26 C48 119.6(4) .
C28 C27 C26 121.9(4) .
C28 C27 C51 112.2(4) .
C26 C27 C51 124.0(4) .
C27 C28 C9 121.2(4) .
C27 C28 C29 113.5(4) .
C9 C28 C29 124.9(4) .
C28 C29 C30 111.3(3) .
C28 C29 C52 101.4(3) .
C30 C29 C52 116.7(3) .
C28 C29 Cl8 104.4(3) .
C30 C29 Cl8 110.9(3) .
C52 C29 Cl8 111.0(3) .
C31 C30 C29 112.7(3) .
C31 C30 C11 101.1(3) .
C29 C30 C11 117.9(3) .
C31 C30 Cl9 103.6(3) .
C29 C30 Cl9 109.3(3) .
C11 C30 Cl9 111.1(3) .
C32 C31 C54 124.1(4) .
C32 C31 C30 113.6(4) .
C54 C31 C30 122.2(4) .
C31 C32 C33 122.6(4) .
C31 C32 C12 111.4(4) .
C33 C32 C12 125.7(4) .
C32 C33 C34 107.6(3) .
C32 C33 C56 113.7(3) .
C34 C33 C56 103.9(3) .
C32 C33 Cl10 106.2(3) .
C34 C33 Cl10 113.9(3) .
C56 C33 Cl10 111.7(3) .
C35 C34 C14 106.7(3) .
C35 C34 C33 103.6(3) .
C14 C34 C33 114.2(3) .
C35 C34 Cl11 108.7(3) .
C14 C34 Cl11 109.9(3) .
C33 C34 Cl11 113.2(3) .
C57 C35 C36 122.2(4) .
C57 C35 C34 112.4(4) .
C36 C35 C34 124.1(4) .
C37 C36 C35 117.2(4) .
C37 C36 C16 120.6(4) .
C35 C36 C16 119.0(4) .
C36 C37 C38 117.4(4) .
C36 C37 C59 120.2(4) .
C38 C37 C59 119.3(4) .
C39 C38 C37 120.9(4) .
C39 C38 C62 113.2(4) .
C37 C38 C62 124.2(4) .
C38 C39 C17 122.5(4) .
C38 C39 C40 112.5(4) .
C17 C39 C40 124.7(4) .
C39 C40 C41 111.4(3) .
C39 C40 C63 102.5(3) .
C41 C40 C63 117.0(3) .
C39 C40 Cl12 103.8(3) .
C41 C40 Cl12 110.1(3) .
C63 C40 Cl12 111.0(3) .
C42 C41 C40 112.3(4) .
C42 C41 C19 101.5(3) .
C40 C41 C19 117.9(3) .
C42 C41 Cl13 104.0(3) .
C40 C41 Cl13 109.8(3) .
C19 C41 Cl13 110.3(3) .
C43 C42 C65 123.9(4) .
C43 C42 C41 114.0(4) .
C65 C42 C41 122.0(4) .
C42 C43 C44 123.5(4) .
C42 C43 C20 111.2(4) .
C44 C43 C20 124.9(4) .
C43 C44 C23 108.0(3) .
C43 C44 C45 113.4(3) .
C23 C44 C45 103.9(3) .
C43 C44 Cl14 106.1(3) .
C23 C44 Cl14 113.9(3) .
C45 C44 Cl14 111.7(3) .
C46 C45 C66 112.0(3) .
C46 C45 C44 102.4(3) .
C66 C45 C44 116.7(3) .
C46 C45 Cl15 104.1(3) .
C66 C45 Cl15 110.2(3) .
C44 C45 Cl15 110.6(3) .
C24 C46 C47 121.4(4) .
C24 C46 C45 113.1(4) .
C47 C46 C45 125.1(4) .
C48 C47 C68 121.8(4) .
C48 C47 C46 116.0(4) .
C68 C47 C46 119.8(4) .
C49 C48 C47 118.3(4) .
C49 C48 C26 115.7(4) .
C47 C48 C26 120.9(4) .
C70 C49 C48 120.0(4) .
C70 C49 C50 109.7(4) .
C48 C49 C50 123.5(4) .
C72 C50 C49 109.1(4) .
C72 C50 C51 128.6(4) .
C49 C50 C51 120.0(4) .
C50 C51 C27 106.3(3) .
C50 C51 C52 114.4(3) .
C27 C51 C52 103.8(3) .
C50 C51 Cl16 107.3(3) .
C27 C51 Cl16 109.9(3) .
C52 C51 Cl16 114.8(3) .
C53 C52 C51 107.4(3) .
C53 C52 C29 113.4(3) .
C51 C52 C29 104.5(3) .
C53 C52 Cl17 106.3(3) .
C51 C52 Cl17 114.2(3) .
C29 C52 Cl17 111.2(3) .
C54 C53 C52 123.8(4) .
C54 C53 C73 110.4(4) .
C52 C53 C73 125.5(4) .
C53 C54 C31 123.1(4) .
C53 C54 C55 114.7(4) .
C31 C54 C55 122.1(4) .
C54 C55 C56 112.6(3) .
C54 C55 C74 101.0(3) .
C56 C55 C74 118.1(3) .
C54 C55 Cl18 104.2(3) .
C56 C55 Cl18 110.0(3) .
C74 C55 Cl18 109.8(3) .
C57 C56 C55 111.2(3) .
C57 C56 C33 102.0(3) .
C55 C56 C33 117.0(3) .
C57 C56 Cl19 104.3(3) .
C55 C56 Cl19 110.4(3) .
C33 C56 Cl19 110.8(3) .
C35 C57 C58 121.0(4) .
C35 C57 C56 113.4(4) .
C58 C57 C56 125.1(4) .
C59 C58 C75 121.2(4) .
C59 C58 C57 116.5(4) .
C75 C58 C57 120.1(4) .
C60 C59 C58 118.8(4) .
C60 C59 C37 116.4(4) .
C58 C59 C37 119.7(4) .
C77 C60 C59 119.5(4) .
C77 C60 C61 109.7(4) .
C59 C60 C61 123.1(4) .
C79 C61 C60 109.2(4) .
C79 C61 C62 128.8(4) .
C60 C61 C62 119.5(4) .
C38 C62 C61 106.2(3) .
C38 C62 C63 103.0(3) .
C61 C62 C63 114.4(3) .
C38 C62 Cl20 109.4(3) .
C61 C62 Cl20 109.0(3) .
C63 C62 Cl20 114.2(3) .
C64 C63 C62 107.2(3) .
C64 C63 C40 113.8(3) .
C62 C63 C40 104.2(3) .
C64 C63 Cl21 106.1(3) .
C62 C63 Cl21 113.7(3) .
C40 C63 Cl21 112.0(3) .
C65 C64 C63 122.1(4) .
C65 C64 C80 111.8(4) .
C63 C64 C80 125.9(4) .
C64 C65 C42 124.6(4) .
C64 C65 C66 113.4(4) .
C42 C65 C66 121.9(4) .
C65 C66 C45 112.3(4) .
C65 C66 C67 101.2(3) .
C45 C66 C67 117.2(4) .
C65 C66 Cl22 103.6(3) .
C45 C66 Cl22 110.0(3) .
C67 C66 Cl22 111.5(3) .
C68 C67 C66 114.9(3) .
C68 C67 C80 111.6(3) .
C66 C67 C80 103.0(3) .
C68 C67 Cl23 103.2(3) .
C66 C67 Cl23 111.8(3) .
C80 C67 Cl23 112.8(3) .
C69 C68 C47 117.1(4) .
C69 C68 C67 122.6(4) .
C47 C68 C67 120.2(4) .
C70 C69 C68 120.5(4) .
C70 C69 C78 116.9(4) .
C68 C69 C78 120.6(4) .
C49 C70 C69 121.2(4) .
C49 C70 C71 108.5(4) .
C69 C70 C71 125.0(4) .
C76 C71 C72 110.9(3) .
C76 C71 C70 106.1(3) .
C72 C71 C70 101.4(3) .
C76 C71 Cl24 113.1(3) .
C72 C71 Cl24 111.2(3) .
C70 C71 Cl24 113.5(3) .
C50 C72 C73 121.3(4) .
C50 C72 C71 110.8(4) .
C73 C72 C71 124.4(4) .
C72 C73 C53 106.2(3) .
C72 C73 C74 112.3(3) .
C53 C73 C74 103.1(3) .
C72 C73 Cl25 109.4(3) .
C53 C73 Cl25 112.6(3) .
C74 C73 Cl25 113.0(3) .
C75 C74 C55 115.0(3) .
C75 C74 C73 112.3(3) .
C55 C74 C73 102.9(3) .
C75 C74 Cl26 103.1(3) .
C55 C74 Cl26 112.4(3) .
C73 C74 Cl26 111.3(3) .
C76 C75 C58 117.5(4) .
C76 C75 C74 122.2(4) .
C58 C75 C74 120.0(4) .
C77 C76 C75 120.4(4) .
C77 C76 C71 116.6(4) .
C75 C76 C71 120.1(4) .
C60 C77 C76 121.1(4) .
C60 C77 C78 107.4(4) .
C76 C77 C78 125.6(4) .
C69 C78 C79 109.8(4) .
C69 C78 C77 105.4(3) .
C79 C78 C77 102.7(3) .
C69 C78 Cl27 110.4(3) .
C79 C78 Cl27 113.1(3) .
C77 C78 Cl27 114.8(3) .
C61 C79 C80 121.0(4) .
C61 C79 C78 110.7(4) .
C80 C79 C78 124.7(4) .
C79 C80 C64 106.4(4) .
C79 C80 C67 112.2(4) .
C64 C80 C67 102.3(3) .
C79 C80 Cl28 110.2(3) .
C64 C80 Cl28 112.6(3) .
C67 C80 Cl28 112.7(3) .
C90 C81 C86 118.7(4) .
C90 C81 C82 120.2(4) .
C86 C81 C82 117.3(4) .
C81 C82 C93 111.7(4) .
C81 C82 C83 106.7(4) .
C93 C82 C83 102.4(3) .
C81 C82 Cl29 117.4(3) .
C93 C82 Cl29 108.0(3) .
C83 C82 Cl29 109.6(3) .
C95 C83 C84 122.1(4) .
C95 C83 C82 108.2(4) .
C84 C83 C82 125.3(4) .
C83 C84 C98 119.4(4) .
C83 C84 C85 117.2(4) .
C98 C84 C85 120.8(4) .
C84 C85 C101 109.6(4) .
C84 C85 C86 105.8(4) .
C101 C85 C86 102.5(4) .
C84 C85 Cl30 113.4(3) .
C101 C85 Cl30 111.0(3) .
C86 C85 Cl30 113.8(3) .
C87 C86 C81 121.1(4) .
C87 C86 C85 108.0(4) .
C81 C86 C85 125.0(4) .
C86 C87 C88 121.1(4) .
C86 C87 C102 109.4(4) .
C88 C87 C102 122.2(4) .
C87 C88 C89 117.7(4) .
C87 C88 C105 117.1(4) .
C89 C88 C105 120.1(4) .
C108 C89 C90 121.6(4) .
C108 C89 C88 115.9(4) .
C90 C89 C88 120.0(4) .
C81 C90 C89 120.0(4) .
C81 C90 C91 122.0(4) .
C89 C90 C91 117.8(4) .
C90 C91 C110 115.8(4) .
C90 C91 C92 111.9(3) .
C110 C91 C92 102.9(4) .
C90 C91 Cl31 102.6(3) .
C110 C91 Cl31 111.6(3) .
C92 C91 Cl31 112.4(3) .
C93 C92 C112 105.3(4) .
C93 C92 C91 112.7(4) .
C112 C92 C91 103.0(4) .
C93 C92 Cl32 109.5(3) .
C112 C92 Cl32 113.3(3) .
C91 C92 Cl32 112.8(3) .
C94 C93 C92 122.9(4) .
C94 C93 C82 109.8(4) .
C92 C93 C82 123.9(4) .
C93 C94 C95 109.9(4) .
C93 C94 C114 128.0(4) .
C95 C94 C114 119.8(4) .
C83 C95 C96 119.5(4) .
C83 C95 C94 109.1(4) .
C96 C95 C94 122.3(4) .
C83 C95 Cl57 100.9(4) .
C96 C95 Cl57 103.9(4) .
C94 C95 Cl57 95.0(4) .
C95 C96 C97 118.4(4) .
C95 C96 C116 116.9(4) .
C97 C96 C116 120.3(4) .
C119 C97 C96 116.2(4) .
C119 C97 C98 120.3(4) .
C96 C97 C98 121.4(4) .
C84 C98 C97 117.6(4) .
C84 C98 C99 121.9(4) .
C97 C98 C99 120.4(4) .
C98 C99 C121 114.7(4) .
C98 C99 C100 111.6(3) .
C121 C99 C100 103.1(3) .
C98 C99 Cl33 103.7(3) .
C121 C99 Cl33 111.6(3) .
C100 C99 Cl33 112.4(3) .
C101 C100 C123 106.1(4) .
C101 C100 C99 112.1(4) .
C123 C100 C99 102.0(4) .
C101 C100 Cl34 111.2(3) .
C123 C100 Cl34 112.6(3) .
C99 C100 Cl34 112.3(3) .
C102 C101 C100 121.7(4) .
C102 C101 C85 110.5(4) .
C100 C101 C85 124.8(4) .
C101 C102 C87 109.1(4) .
C101 C102 C103 128.6(4) .
C87 C102 C103 119.5(4) .
C104 C103 C102 106.9(4) .
C104 C103 C124 103.0(4) .
C102 C103 C124 113.9(4) .
C104 C103 Cl35 110.3(3) .
C102 C103 Cl35 107.8(3) .
C124 C103 Cl35 114.7(3) .
C126 C104 C105 121.5(4) .
C126 C104 C103 113.7(4) .
C105 C104 C103 123.2(4) .
C106 C105 C104 116.7(4) .
C106 C105 C88 120.2(4) .
C104 C105 C88 119.7(4) .
C105 C106 C107 116.7(4) .
C105 C106 C128 120.7(4) .
C107 C106 C128 119.5(4) .
C108 C107 C106 122.4(4) .
C108 C107 C131 112.4(4) .
C106 C107 C131 123.9(4) .
C107 C108 C89 121.5(4) .
C107 C108 C109 112.8(4) .
C89 C108 C109 125.4(4) .
C108 C109 C110 110.4(4) .
C108 C109 C132 102.0(4) .
C110 C109 C132 117.4(4) .
C108 C109 Cl36 104.9(3) .
C110 C109 Cl36 110.4(3) .
C132 C109 Cl36 110.8(3) .
C111 C110 C109 112.1(4) .
C111 C110 C91 101.0(4) .
C109 C110 C91 118.3(4) .
C111 C110 Cl37 103.3(3) .
C109 C110 Cl37 109.6(3) .
C91 C110 Cl37 111.4(3) .
C112 C111 C134 124.8(4) .
C112 C111 C110 113.4(4) .
C134 C111 C110 121.8(4) .
C111 C112 C113 122.8(4) .
C111 C112 C92 111.6(4) .
C113 C112 C92 125.4(4) .
C112 C113 C114 107.9(3) .
C112 C113 C136 113.6(4) .
C114 C113 C136 103.8(3) .
C112 C113 Cl38 106.0(3) .
C114 C113 Cl38 113.5(3) .
C136 C113 Cl38 112.1(3) .
C94 C114 C115 106.2(4) .
C94 C114 C113 113.5(3) .
C115 C114 C113 103.4(3) .
C94 C114 Cl39 108.1(3) .
C115 C114 Cl39 111.3(3) .
C113 C114 Cl39 114.0(3) .
C137 C115 C116 121.7(4) .
C137 C115 C114 112.6(4) .
C116 C115 C114 124.0(4) .
C117 C116 C115 117.6(4) .
C117 C116 C96 119.7(4) .
C115 C116 C96 119.5(4) .
C116 C117 C118 117.0(4) .
C116 C117 C139 119.6(4) .
C118 C117 C139 119.8(4) .
C119 C118 C117 121.5(4) .
C119 C118 C142 112.8(4) .
C117 C118 C142 124.2(4) .
C118 C119 C97 122.1(4) .
C118 C119 C120 112.5(4) .
C97 C119 C120 124.9(4) .
C119 C120 C121 111.9(4) .
C119 C120 C143 102.0(4) .
C121 C120 C143 117.2(3) .
C119 C120 Cl40 104.0(3) .
C121 C120 Cl40 109.8(3) .
C143 C120 Cl40 110.9(3) .
C122 C121 C120 112.5(4) .
C122 C121 C99 101.1(3) .
C120 C121 C99 117.2(4) .
C122 C121 Cl41 103.8(3) .
C120 C121 Cl41 109.8(3) .
C99 C121 Cl41 111.4(3) .
C123 C122 C145 124.7(4) .
C123 C122 C121 113.9(4) .
C145 C122 C121 121.4(4) .
C122 C123 C124 122.7(4) .
C122 C123 C100 111.4(4) .
C124 C123 C100 125.5(4) .
C123 C124 C103 107.6(4) .
C123 C124 C125 113.4(4) .
C103 C124 C125 103.8(3) .
C123 C124 Cl42 106.6(3) .
C103 C124 Cl42 113.3(3) .
C125 C124 Cl42 112.2(3) .
C126 C125 C146 111.5(4) .
C126 C125 C124 102.5(3) .
C146 C125 C124 116.5(4) .
C126 C125 Cl43 104.5(3) .
C146 C125 Cl43 110.1(3) .
C124 C125 Cl43 110.9(3) .
C104 C126 C127 122.3(4) .
C104 C126 C125 112.6(4) .
C127 C126 C125 124.8(4) .
C128 C127 C126 116.2(4) .
C128 C127 C148 120.8(4) .
C126 C127 C148 120.6(4) .
C129 C128 C127 118.7(4) .
C129 C128 C106 116.5(4) .
C127 C128 C106 119.3(4) .
C150 C129 C128 119.8(4) .
C150 C129 C130 110.1(4) .
C128 C129 C130 122.8(4) .
C152 C130 C129 109.8(4) .
C152 C130 C131 127.2(4) .
C129 C130 C131 119.9(4) .
C107 C131 C130 106.2(3) .
C107 C131 C132 104.0(4) .
C130 C131 C132 114.8(4) .
C107 C131 Cl44 107.9(3) .
C130 C131 Cl44 108.9(3) .
C132 C131 Cl44 114.4(3) .
C133 C132 C131 107.7(4) .
C133 C132 C109 112.9(4) .
C131 C132 C109 104.1(3) .
C133 C132 Cl45 106.8(3) .
C131 C132 Cl45 113.8(3) .
C109 C132 Cl45 111.6(3) .
C134 C133 C132 123.4(4) .
C134 C133 C153 111.4(4) .
C132 C133 C153 125.0(4) .
C133 C134 C111 124.4(4) .
C133 C134 C135 114.1(4) .
C111 C134 C135 121.4(4) .
C134 C135 C136 113.0(4) .
C134 C135 C154 100.9(3) .
C136 C135 C154 117.8(4) .
C134 C135 Cl46 103.8(3) .
C136 C135 Cl46 109.4(3) .
C154 C135 Cl46 110.8(3) .
C137 C136 C135 111.2(4) .
C137 C136 C113 102.6(3) .
C135 C136 C113 116.4(4) .
C137 C136 Cl47 104.6(3) .
C135 C136 Cl47 111.0(3) .
C113 C136 Cl47 110.1(3) .
C115 C137 C138 120.9(4) .
C115 C137 C136 112.9(4) .
C138 C137 C136 125.7(4) .
C155 C138 C139 121.0(4) .
C155 C138 C137 119.9(4) .
C139 C138 C137 116.7(4) .
C140 C139 C138 118.6(4) .
C140 C139 C117 116.3(4) .
C138 C139 C117 120.0(4) .
C157 C140 C139 119.9(4) .
C157 C140 C141 109.5(4) .
C139 C140 C141 122.7(4) .
C157 C140 Cl58 107.0(12) .
C139 C140 Cl58 98.1(10) .
C141 C140 Cl58 93.2(12) .
C159 C141 C140 108.7(4) .
C159 C141 C142 128.8(4) .
C140 C141 C142 119.9(4) .
C118 C142 C141 105.9(3) .
C118 C142 C143 103.5(3) .
C141 C142 C143 114.0(3) .
C118 C142 Cl48 109.9(3) .
C141 C142 Cl48 108.6(3) .
C143 C142 Cl48 114.4(3) .
C144 C143 C142 108.1(4) .
C144 C143 C120 112.7(4) .
C142 C143 C120 104.6(3) .
C144 C143 Cl49 106.5(3) .
C142 C143 Cl49 114.1(3) .
C120 C143 Cl49 111.0(3) .
C145 C144 C160 111.4(4) .
C145 C144 C143 123.4(4) .
C160 C144 C143 124.9(4) .
C144 C145 C122 124.3(4) .
C144 C145 C146 114.2(4) .
C122 C145 C146 121.4(4) .
C145 C146 C125 112.9(4) .
C145 C146 C147 101.0(3) .
C125 C146 C147 117.3(4) .
C145 C146 Cl50 103.6(3) .
C125 C146 Cl50 109.5(3) .
C147 C146 Cl50 111.5(3) .
C148 C147 C146 114.9(4) .
C148 C147 C160 112.3(4) .
C146 C147 C160 102.5(3) .
C148 C147 Cl51 103.3(3) .
C146 C147 Cl51 111.4(3) .
C160 C147 Cl51 112.7(3) .
C149 C148 C127 117.9(4) .
C149 C148 C147 122.1(4) .
C127 C148 C147 119.8(4) .
C150 C149 C148 120.3(4) .
C150 C149 C158 116.1(4) .
C148 C149 C158 120.8(4) .
C129 C150 C149 121.1(4) .
C129 C150 C151 107.6(4) .
C149 C150 C151 125.4(4) .
C156 C151 C152 109.5(4) .
C156 C151 C150 106.6(3) .
C152 C151 C150 102.5(3) .
C156 C151 Cl52 112.1(3) .
C152 C151 Cl52 111.1(3) .
C150 C151 Cl52 114.5(3) .
C130 C152 C153 122.4(4) .
C130 C152 C151 109.5(4) .
C153 C152 C151 125.0(4) .
C152 C153 C133 105.9(4) .
C152 C153 C154 111.8(4) .
C133 C153 C154 102.6(4) .
C152 C153 Cl53 110.5(3) .
C133 C153 Cl53 112.9(3) .
C154 C153 Cl53 112.7(3) .
C155 C154 C135 114.4(4) .
C155 C154 C153 112.1(3) .
C135 C154 C153 102.8(3) .
C155 C154 Cl54 103.6(3) .
C135 C154 Cl54 111.8(3) .
C153 C154 Cl54 112.5(3) .
C156 C155 C138 117.9(4) .
C156 C155 C154 121.8(4) .
C138 C155 C154 120.2(4) .
C155 C156 C157 120.5(4) .
C155 C156 C151 121.1(4) .
C157 C156 C151 115.8(4) .
C140 C157 C156 120.7(4) .
C140 C157 C158 108.1(4) .
C156 C157 C158 125.9(4) .
C149 C158 C159 110.2(4) .
C149 C158 C157 106.2(4) .
C159 C158 C157 102.3(3) .
C149 C158 Cl55 112.9(3) .
C159 C158 Cl55 110.8(3) .
C157 C158 Cl55 113.9(3) .
C141 C159 C160 120.6(4) .
C141 C159 C158 111.1(4) .
C160 C159 C158 125.0(4) .
C141 C159 Cl59 84.1(10) 4_665
C160 C159 Cl59 98.9(7) 4_665
C158 C159 Cl59 103.9(9) 4_665
C159 C160 C144 106.5(4) .
C159 C160 C147 111.5(4) .
C144 C160 C147 102.7(4) .
C159 C160 Cl56 110.5(3) .
C144 C160 Cl56 112.9(3) .
C147 C160 Cl56 112.4(3) .

loop_
_geom_bond_atom_site_label_1
_geom_bond_atom_site_label_2
_geom_bond_distance
_geom_bond_site_symmetry_2
Cl1 C2 1.808(4) .
Cl2 C5 1.797(4) .
Cl3 C11 1.791(4) .
Cl4 C12 1.806(4) .
Cl5 C19 1.796(4) .
Cl6 C20 1.818(4) .
Cl7 C23 1.792(4) .
Cl8 C29 1.801(4) .
Cl9 C30 1.801(4) .
Cl10 C33 1.785(4) .
Cl11 C34 1.807(4) .
Cl12 C40 1.807(4) .
Cl13 C41 1.798(4) .
Cl14 C44 1.790(4) .
Cl15 C45 1.809(4) .
Cl16 C51 1.807(4) .
Cl17 C52 1.781(4) .
Cl18 C55 1.793(4) .
Cl19 C56 1.812(4) .
Cl20 C62 1.800(4) .
Cl21 C63 1.786(4) .
Cl22 C66 1.797(4) .
Cl23 C67 1.790(4) .
Cl24 C71 1.797(4) .
Cl25 C73 1.822(4) .
Cl26 C74 1.796(4) .
Cl27 C78 1.808(4) .
Cl28 C80 1.809(4) .
Cl29 C82 1.816(5) .
Cl30 C85 1.797(4) .
Cl31 C91 1.799(4) .
Cl32 C92 1.813(5) .
Cl32 Cl59 2.03(3) .
Cl33 C99 1.795(4) .
Cl34 C100 1.807(5) .
Cl35 C103 1.808(4) .
Cl36 C109 1.799(4) .
Cl37 C110 1.802(4) .
Cl38 C113 1.785(4) .
Cl39 C114 1.804(4) .
Cl40 C120 1.814(4) .
Cl41 C121 1.795(4) .
Cl42 C124 1.786(4) .
Cl43 C125 1.801(4) .
Cl44 C131 1.803(4) .
Cl45 C132 1.783(4) .
Cl46 C135 1.800(4) .
Cl47 C136 1.801(4) .
Cl48 C142 1.807(4) .
Cl49 C143 1.784(4) .
Cl50 C146 1.801(4) .
Cl51 C147 1.792(5) .
Cl52 C151 1.807(4) .
Cl53 C153 1.803(5) .
Cl54 C154 1.788(4) .
Cl55 C158 1.810(4) .
Cl56 C160 1.810(5) .
Cl57 C95 2.074(9) .
Cl58 C140 2.01(3) .
Cl59 C159 2.17(3) 4_566
C1 C6 1.402(6) .
C1 C10 1.408(6) .
C1 C2 1.499(6) .
C2 C13 1.517(6) .
C2 C3 1.536(6) .
C3 C15 1.378(6) .
C3 C4 1.405(6) .
C4 C18 1.410(6) .
C4 C5 1.503(6) .
C5 C21 1.522(6) .
C5 C6 1.533(6) .
C6 C7 1.384(6) .
C7 C8 1.397(6) .
C7 C22 1.464(6) .
C8 C9 1.415(6) .
C8 C25 1.443(6) .
C9 C10 1.419(6) .
C9 C28 1.424(6) .
C10 C11 1.534(6) .
C11 C30 1.597(6) .
C11 C12 1.614(6) .
C12 C13 1.498(6) .
C12 C32 1.518(6) .
C13 C14 1.339(6) .
C14 C15 1.469(6) .
C14 C34 1.503(6) .
C15 C16 1.406(6) .
C16 C17 1.425(6) .
C16 C36 1.438(6) .
C17 C18 1.416(6) .
C17 C39 1.420(6) .
C18 C19 1.532(6) .
C19 C41 1.585(6) .
C19 C20 1.612(6) .
C20 C21 1.474(6) .
C20 C43 1.534(6) .
C21 C22 1.347(6) .
C22 C23 1.494(6) .
C23 C24 1.495(6) .
C23 C44 1.577(6) .
C24 C46 1.359(6) .
C24 C25 1.420(6) .
C25 C26 1.401(6) .
C26 C27 1.419(6) .
C26 C48 1.445(6) .
C27 C28 1.359(6) .
C27 C51 1.501(6) .
C28 C29 1.496(6) .
C29 C30 1.544(6) .
C29 C52 1.619(6) .
C30 C31 1.498(6) .
C31 C32 1.337(6) .
C31 C54 1.423(6) .
C32 C33 1.501(6) .
C33 C34 1.580(6) .
C33 C56 1.610(6) .
C34 C35 1.495(6) .
C35 C57 1.350(6) .
C35 C36 1.423(6) .
C36 C37 1.388(6) .
C37 C38 1.420(6) .
C37 C59 1.448(6) .
C38 C39 1.356(6) .
C38 C62 1.500(6) .
C39 C40 1.488(6) .
C40 C41 1.551(6) .
C40 C63 1.612(6) .
C41 C42 1.499(6) .
C42 C43 1.323(6) .
C42 C65 1.424(6) .
C43 C44 1.503(6) .
C44 C45 1.614(6) .
C45 C46 1.479(6) .
C45 C66 1.554(6) .
C46 C47 1.425(6) .
C47 C48 1.414(6) .
C47 C68 1.421(6) .
C48 C49 1.411(6) .
C49 C70 1.374(6) .
C49 C50 1.454(6) .
C50 C72 1.343(6) .
C50 C51 1.488(6) .
C51 C52 1.580(6) .
C52 C53 1.500(6) .
C53 C54 1.329(6) .
C53 C73 1.526(6) .
C54 C55 1.491(6) .
C55 C56 1.547(6) .
C55 C74 1.594(6) .
C56 C57 1.484(6) .
C57 C58 1.436(6) .
C58 C59 1.416(6) .
C58 C75 1.422(6) .
C59 C60 1.405(6) .
C60 C77 1.393(6) .
C60 C61 1.464(6) .
C61 C79 1.345(6) .
C61 C62 1.500(6) .
C62 C63 1.585(6) .
C63 C64 1.512(6) .
C64 C65 1.333(6) .
C64 C80 1.519(6) .
C65 C66 1.501(6) .
C66 C67 1.591(6) .
C67 C68 1.530(6) .
C67 C80 1.614(6) .
C68 C69 1.408(6) .
C69 C70 1.406(6) .
C69 C78 1.502(6) .
C70 C71 1.534(6) .
C71 C76 1.497(6) .
C71 C72 1.515(6) .
C72 C73 1.487(6) .
C73 C74 1.604(6) .
C74 C75 1.536(6) .
C75 C76 1.409(6) .
C76 C77 1.399(6) .
C77 C78 1.538(6) .
C78 C79 1.506(6) .
C79 C80 1.496(6) .
C81 C90 1.395(6) .
C81 C86 1.404(7) .
C81 C82 1.498(6) .
C82 C93 1.521(6) .
C82 C83 1.526(6) .
C83 C95 1.375(6) .
C83 C84 1.400(7) .
C84 C98 1.408(6) .
C84 C85 1.509(6) .
C85 C101 1.509(7) .
C85 C86 1.537(6) .
C86 C87 1.382(6) .
C87 C88 1.400(6) .
C87 C102 1.473(6) .
C88 C89 1.427(6) .
C88 C105 1.440(6) .
C89 C108 1.417(6) .
C89 C90 1.420(6) .
C90 C91 1.561(6) .
C91 C110 1.583(7) .
C91 C92 1.611(6) .
C92 C93 1.490(6) .
C92 C112 1.509(6) .
C93 C94 1.330(6) .
C94 C95 1.470(6) .
C94 C114 1.493(6) .
C95 C96 1.399(6) .
C96 C97 1.414(6) .
C96 C116 1.445(6) .
C97 C119 1.407(6) .
C97 C98 1.424(6) .
C98 C99 1.531(6) .
C99 C121 1.591(7) .
C99 C100 1.628(6) .
C100 C101 1.480(6) .
C100 C123 1.524(7) .
C101 C102 1.347(6) .
C102 C103 1.498(7) .
C103 C104 1.492(6) .
C103 C124 1.587(6) .
C104 C126 1.351(7) .
C104 C105 1.424(6) .
C105 C106 1.400(6) .
C106 C107 1.410(6) .
C106 C128 1.445(6) .
C107 C108 1.363(7) .
C107 C131 1.500(6) .
C108 C109 1.493(6) .
C109 C110 1.550(7) .
C109 C132 1.625(6) .
C110 C111 1.512(6) .
C111 C112 1.326(7) .
C111 C134 1.416(6) .
C112 C113 1.505(6) .
C113 C114 1.589(6) .
C113 C136 1.613(6) .
C114 C115 1.498(6) .
C115 C137 1.365(6) .
C115 C116 1.416(6) .
C116 C117 1.402(6) .
C117 C118 1.414(6) .
C117 C139 1.438(6) .
C118 C119 1.366(6) .
C118 C142 1.496(6) .
C119 C120 1.495(6) .
C120 C121 1.552(6) .
C120 C143 1.614(6) .
C121 C122 1.496(6) .
C122 C123 1.339(7) .
C122 C145 1.423(7) .
C123 C124 1.506(6) .
C124 C125 1.621(7) .
C125 C126 1.480(6) .
C125 C146 1.558(6) .
C126 C127 1.420(6) .
C127 C128 1.420(6) .
C127 C148 1.422(6) .
C128 C129 1.408(6) .
C129 C150 1.382(6) .
C129 C130 1.454(6) .
C130 C152 1.347(6) .
C130 C131 1.503(6) .
C131 C132 1.569(6) .
C132 C133 1.506(6) .
C133 C134 1.328(7) .
C133 C153 1.520(6) .
C134 C135 1.495(6) .
C135 C136 1.552(6) .
C135 C154 1.600(6) .
C136 C137 1.481(6) .
C137 C138 1.424(6) .
C138 C155 1.419(6) .
C138 C139 1.421(6) .
C139 C140 1.405(6) .
C140 C157 1.389(6) .
C140 C141 1.470(6) .
C141 C159 1.349(6) .
C141 C142 1.498(6) .
C142 C143 1.575(6) .
C143 C144 1.509(6) .
C144 C145 1.329(6) .
C144 C160 1.509(6) .
C145 C146 1.492(6) .
C146 C147 1.596(7) .
C147 C148 1.532(6) .
C147 C160 1.619(6) .
C148 C149 1.404(6) .
C149 C150 1.402(6) .
C149 C158 1.503(6) .
C150 C151 1.535(6) .
C151 C156 1.495(6) .
C151 C152 1.528(6) .
C152 C153 1.486(6) .
C153 C154 1.610(6) .
C154 C155 1.538(6) .
C155 C156 1.403(6) .
C156 C157 1.405(6) .
C157 C158 1.532(6) .
C158 C159 1.508(7) .
C159 C160 1.503(7) .
C159 Cl59 2.17(3) 4_665
